data_2234465
loop_
_publ_author_name
'Roy, Tapashi G.'
'Hazari, Saroj K. S.'
'Nath, Babul Chandra'
'Ng, Seik Weng'
'Tiekink, Edward R. T.'

_publ_section_title
;
 <i>cis</i>-(Nitrato-\k^2^<i>O</i>,<i>O</i>')(2,5,5,7,9,12,12,14-octamethyl-1,4,8,11-tetraazacyclotetradecane-\k^4^<i>N</i>,<i>N</i>',<i>N</i>'',<i>N</i>''')cadmium
 nitrate hemihydrate
;
_journal_coeditor_code XU5483
_journal_issue 4
_journal_name_full 'Acta Crystallographica Section E'
_journal_page_first m494
_journal_page_last m495
_journal_paper_doi 10.1107/S160053681201238X
_journal_volume 68
_journal_year 2012
_chemical_formula_iupac '[Cd (N O3) (C18 H40 N4)] N O3, 0.5H2 O'
_chemical_formula_moiety 'C18 H40 Cd N5 O3 +, N O3 -, 0.5(H2 O)'
_chemical_formula_sum 'C18 H41 Cd N6 O6.5'
_chemical_formula_weight 557.98
_chemical_name_systematic
;
<i>cis</i>-(Nitrato-\k^2^<i>O</i>,<i>O</i>')(2,5,5,7,9,12,12,14-octamethyl-
1,4,8,11-tetraazacyclotetradecane-
\k^4^<i>N</i>,<i>N</i>',<i>N</i>'',<i>N</i>''')cadmium nitrate hemihydrate
;
_space_group_IT_number 15
_symmetry_cell_setting monoclinic
_symmetry_space_group_name_Hall '-C 2yc'
_symmetry_space_group_name_H-M 'C 1 2/c 1'
_atom_sites_solution_hydrogens geom
_atom_sites_solution_primary direct
_atom_sites_solution_secondary difmap
_audit_creation_method SHELXL-97
_cell_angle_alpha 90.00
_cell_angle_beta 111.782(3)
_cell_angle_gamma 90.00
_cell_formula_units_Z 8
_cell_length_a 18.4312(4)
_cell_length_b 11.3595(2)
_cell_length_c 25.1662(6)
_cell_measurement_reflns_used 4995
_cell_measurement_temperature 100(2)
_cell_measurement_theta_max 74.2270
_cell_measurement_theta_min 3.7798
_cell_volume 4892.8(2)
_computing_cell_refinement 'CrysAlis PRO (Agilent, 2011)'
_computing_data_collection 'CrysAlis PRO (Agilent, 2011)'
_computing_data_reduction 'CrysAlis PRO (Agilent, 2011)'
_computing_molecular_graphics 'ORTEP-3 (Farrugia, 1997) and DIAMOND (Brandenburg, 2006)'
_computing_publication_material 'publCIF (Westrip, 2010)'
_computing_structure_refinement 'SHELXL97 (Sheldrick, 2008)'
_computing_structure_solution 'SHELXS97 (Sheldrick, 2008)'
_diffrn_ambient_temperature 100(2)
_diffrn_detector_area_resol_mean 10.4041
_diffrn_measured_fraction_theta_full 0.972
_diffrn_measured_fraction_theta_max 0.973
_diffrn_measurement_device_type 'Agilent SuperNova Dual diffractometer with an Atlas detector'
_diffrn_measurement_method '\w scan'
_diffrn_radiation_monochromator Mirror
_diffrn_radiation_source 'SuperNova (Cu) X-ray Source'
_diffrn_radiation_type CuK\a
_diffrn_radiation_wavelength 1.54184
_diffrn_reflns_av_R_equivalents 0.0188
_diffrn_reflns_av_sigmaI/netI 0.0255
_diffrn_reflns_limit_h_max 22
_diffrn_reflns_limit_h_min -22
_diffrn_reflns_limit_k_max 10
_diffrn_reflns_limit_k_min -13
_diffrn_reflns_limit_l_max 30
_diffrn_reflns_limit_l_min -26
_diffrn_reflns_number 8065
_diffrn_reflns_theta_full 72.46
_diffrn_reflns_theta_max 72.46
_diffrn_reflns_theta_min 3.78
_diffrn_standards_decay_% 0
_diffrn_standards_interval_count 0
_diffrn_standards_interval_time 0
_diffrn_standards_number 0
_exptl_absorpt_coefficient_mu 7.547
_exptl_absorpt_correction_T_max 1.0000
_exptl_absorpt_correction_T_min 0.73771
_exptl_absorpt_correction_type multi-scan
_exptl_absorpt_process_details '(CrysAlis PRO; Agilent, 2011)'
_exptl_crystal_colour colourless
_exptl_crystal_density_diffrn 1.515
_exptl_crystal_density_method 'not measured'
_exptl_crystal_description block
_exptl_crystal_F_000 2328
_exptl_crystal_size_max 0.15
_exptl_crystal_size_mid 0.15
_exptl_crystal_size_min 0.15
_refine_diff_density_max 0.811
_refine_diff_density_min -0.630
_refine_ls_extinction_method none
_refine_ls_goodness_of_fit_ref 1.062
_refine_ls_hydrogen_treatment mixed
_refine_ls_matrix_type full
_refine_ls_number_parameters 289
_refine_ls_number_reflns 4713
_refine_ls_number_restraints 1
_refine_ls_restrained_S_all 1.062
_refine_ls_R_factor_all 0.0310
_refine_ls_R_factor_gt 0.0292
_refine_ls_shift/su_max 0.003
_refine_ls_shift/su_mean 0.000
_refine_ls_structure_factor_coef Fsqd
_refine_ls_weighting_details 'calc w=1/[\s^2^(Fo^2^)+(0.0464P)^2^+5.7760P] where P=(Fo^2^+2Fc^2^)/3'
_refine_ls_weighting_scheme calc
_refine_ls_wR_factor_gt 0.0767
_refine_ls_wR_factor_ref 0.0782
_reflns_number_gt 4467
_reflns_number_total 4713
_reflns_threshold_expression I>2\s(I)
_cod_data_source_file xu5483.cif
_cod_data_source_block I
_cod_original_sg_symbol_H-M 'C 2/c'
_cod_database_code 2234465
_cod_database_fobs_code 2234465

loop_
_symmetry_equiv_pos_as_xyz
'x, y, z'
'-x, y, -z+1/2'
'x+1/2, y+1/2, z'
'-x+1/2, y+1/2, -z+1/2'
'-x, -y, -z'
'x, -y, z-1/2'
'-x+1/2, -y+1/2, -z'
'x+1/2, -y+1/2, z-1/2'

loop_
_atom_site_type_symbol
_atom_site_label
_atom_site_fract_x
_atom_site_fract_y
_atom_site_fract_z
_atom_site_U_iso_or_equiv
_atom_site_adp_type
_atom_site_calc_flag
_atom_site_refinement_flags
_atom_site_occupancy
_atom_site_symmetry_multiplicity
Cd Cd 0.197738(9) 0.571407(14) 0.583635(7) 0.01711(7) Uani d . 1 1
O O1 0.14876(11) 0.69017(17) 0.49587(8) 0.0267(4) Uani d . 1 1
O O2 0.09653(11) 0.51918(19) 0.49425(8) 0.0303(4) Uani d . 1 1
O O3 0.05888(12) 0.6264(2) 0.41718(8) 0.0349(5) Uani d . 1 1
O O4 0.30600(16) 0.5939(2) 0.78128(12) 0.0541(7) Uani d . 1 1
O O5 0.36324(14) 0.4804(2) 0.74149(9) 0.0411(5) Uani d . 1 1
O O6 0.42998(16) 0.5642(3) 0.82134(12) 0.0625(9) Uani d . 1 1
O O1w 0.5000 0.3546(3) 0.7500 0.0546(10) Uani d SD 1 2
H H1w 0.468(2) 0.400(3) 0.757(2) 0.071(15) Uiso d D 1 1
N N1 0.31753(12) 0.59274(19) 0.57539(9) 0.0180(4) Uani d . 1 1
H H1n 0.3114 0.6462 0.5488 0.022 Uiso calc R 1 1
N N2 0.26080(13) 0.69852(18) 0.65796(9) 0.0204(4) Uani d . 1 1
H H2n 0.2802 0.6540 0.6886 0.024 Uiso calc R 1 1
N N3 0.10838(12) 0.5348(2) 0.62575(9) 0.0201(4) Uani d . 1 1
H H3n 0.0670 0.5039 0.5991 0.024 Uiso calc R 1 1
N N4 0.24524(12) 0.39622(19) 0.63040(9) 0.0185(4) Uani d . 1 1
H H4n 0.2805 0.4164 0.6638 0.022 Uiso calc R 1 1
N N5 0.10019(11) 0.6129(2) 0.46812(9) 0.0201(4) Uani d . 1 1
N N6 0.36913(15) 0.5470(2) 0.78257(10) 0.0305(5) Uani d . 1 1
C C1 0.37042(15) 0.6450(2) 0.63004(11) 0.0224(5) Uani d . 1 1
H H1A 0.4184 0.6743 0.6255 0.027 Uiso calc R 1 1
H H1B 0.3858 0.5841 0.6603 0.027 Uiso calc R 1 1
C C2 0.32955(15) 0.7467(2) 0.64762(11) 0.0240(5) Uani d . 1 1
H H2A 0.3101 0.8032 0.6149 0.029 Uiso calc R 1 1
C C3 0.38695(18) 0.8119(3) 0.69901(13) 0.0349(7) Uani d . 1 1
H H3A 0.3599 0.8767 0.7096 0.052 Uiso calc R 1 1
H H3B 0.4298 0.8434 0.6891 0.052 Uiso calc R 1 1
H H3C 0.4080 0.7574 0.7313 0.052 Uiso calc R 1 1
C C4 0.20833(16) 0.7847(2) 0.67095(12) 0.0250(5) Uani d . 1 1
H H4A 0.2421 0.8293 0.7055 0.030 Uiso calc R 1 1
C C5 0.17717(18) 0.8748(3) 0.62320(13) 0.0304(6) Uani d . 1 1
H H5A 0.2209 0.9107 0.6159 0.046 Uiso calc R 1 1
H H5B 0.1483 0.9359 0.6345 0.046 Uiso calc R 1 1
H H5C 0.1423 0.8358 0.5884 0.046 Uiso calc R 1 1
C C6 0.14814(16) 0.7182(2) 0.68874(12) 0.0258(6) Uani d . 1 1
H H6A 0.1235 0.7779 0.7053 0.031 Uiso calc R 1 1
H H6B 0.1786 0.6658 0.7206 0.031 Uiso calc R 1 1
C C7 0.08049(16) 0.6424(2) 0.64788(12) 0.0247(5) Uani d . 1 1
C C8 0.02921(17) 0.7092(3) 0.59449(13) 0.0312(6) Uani d . 1 1
H H8A -0.0124 0.6573 0.5703 0.047 Uiso calc R 1 1
H H8B 0.0611 0.7354 0.5731 0.047 Uiso calc R 1 1
H H8C 0.0060 0.7778 0.6058 0.047 Uiso calc R 1 1
C C9 0.02975(18) 0.6059(3) 0.68196(14) 0.0318(6) Uani d . 1 1
H H9A -0.0140 0.5574 0.6577 0.048 Uiso calc R 1 1
H H9B 0.0095 0.6764 0.6941 0.048 Uiso calc R 1 1
H H9C 0.0615 0.5606 0.7157 0.048 Uiso calc R 1 1
C C10 0.14391(16) 0.4404(2) 0.66829(12) 0.0226(5) Uani d . 1 1
H H10A 0.1034 0.4060 0.6807 0.027 Uiso calc R 1 1
H H10B 0.1851 0.4748 0.7023 0.027 Uiso calc R 1 1
C C11 0.17965(15) 0.3427(2) 0.64345(11) 0.0215(5) Uani d . 1 1
H H11 0.2019 0.2813 0.6736 0.026 Uiso calc R 1 1
C C12 0.11974(15) 0.2840(2) 0.59113(12) 0.0251(5) Uani d . 1 1
H H12A 0.1453 0.2224 0.5771 0.038 Uiso calc R 1 1
H H12B 0.0970 0.3429 0.5611 0.038 Uiso calc R 1 1
H H12C 0.0783 0.2489 0.6016 0.038 Uiso calc R 1 1
C C13 0.28665(14) 0.3164(2) 0.60372(11) 0.0203(5) Uani d . 1 1
H H13 0.2493 0.2937 0.5648 0.024 Uiso calc R 1 1
C C14 0.31561(16) 0.2039(2) 0.63891(12) 0.0263(6) Uani d . 1 1
H H14A 0.2713 0.1628 0.6431 0.039 Uiso calc R 1 1
H H14B 0.3537 0.2245 0.6768 0.039 Uiso calc R 1 1
H H14C 0.3404 0.1524 0.6193 0.039 Uiso calc R 1 1
C C15 0.35667(14) 0.3792(2) 0.59731(11) 0.0223(5) Uani d . 1 1
H H15A 0.3872 0.3186 0.5864 0.027 Uiso calc R 1 1
H H15B 0.3901 0.4077 0.6358 0.027 Uiso calc R 1 1
C C16 0.34558(14) 0.4833(2) 0.55567(11) 0.0211(5) Uani d . 1 1
C C17 0.28420(16) 0.4545(2) 0.49697(11) 0.0243(5) Uani d . 1 1
H H17A 0.2781 0.5218 0.4713 0.037 Uiso calc R 1 1
H H17B 0.2342 0.4378 0.5008 0.037 Uiso calc R 1 1
H H17C 0.3009 0.3854 0.4811 0.037 Uiso calc R 1 1
C C18 0.42393(15) 0.5078(3) 0.54909(13) 0.0272(6) Uani d . 1 1
H H18A 0.4177 0.5737 0.5226 0.041 Uiso calc R 1 1
H H18B 0.4404 0.4375 0.5340 0.041 Uiso calc R 1 1
H H18C 0.4636 0.5277 0.5865 0.041 Uiso calc R 1 1

loop_
_atom_site_aniso_label
_atom_site_aniso_U_11
_atom_site_aniso_U_22
_atom_site_aniso_U_33
_atom_site_aniso_U_12
_atom_site_aniso_U_13
_atom_site_aniso_U_23
Cd 0.01787(10) 0.01742(11) 0.01620(11) 0.00284(6) 0.00652(7) -0.00031(6)
O1 0.0250(9) 0.0259(10) 0.0247(10) 0.0008(8) 0.0042(8) 0.0014(8)
O2 0.0318(10) 0.0334(11) 0.0253(10) -0.0033(9) 0.0101(8) 0.0040(8)
O3 0.0285(10) 0.0479(13) 0.0194(10) 0.0028(9) -0.0014(8) 0.0061(9)
O4 0.0538(16) 0.0466(14) 0.0562(17) 0.0203(12) 0.0135(13) -0.0026(13)
O5 0.0483(13) 0.0455(14) 0.0239(11) -0.0074(11) 0.0067(9) -0.0056(10)
O6 0.0405(14) 0.099(3) 0.0364(14) -0.0271(14) 0.0015(11) -0.0104(14)
O1w 0.063(2) 0.0305(18) 0.089(3) 0.000 0.051(2) 0.000
N1 0.0179(10) 0.0188(10) 0.0172(10) 0.0034(8) 0.0064(8) 0.0007(8)
N2 0.0268(11) 0.0164(10) 0.0186(10) 0.0009(9) 0.0092(8) -0.0017(8)
N3 0.0202(10) 0.0212(10) 0.0204(10) 0.0033(9) 0.0094(8) -0.0015(9)
N4 0.0186(9) 0.0174(10) 0.0194(10) 0.0014(8) 0.0069(8) -0.0012(8)
N5 0.0128(9) 0.0288(12) 0.0185(10) 0.0050(9) 0.0055(8) 0.0030(9)
N6 0.0420(14) 0.0243(12) 0.0213(12) -0.0032(11) 0.0071(10) 0.0054(10)
C1 0.0210(12) 0.0241(13) 0.0205(12) -0.0023(10) 0.0058(10) -0.0018(10)
C2 0.0281(13) 0.0222(13) 0.0225(12) -0.0039(11) 0.0102(10) -0.0040(10)
C3 0.0395(16) 0.0367(17) 0.0288(15) -0.0147(13) 0.0129(13) -0.0109(13)
C4 0.0350(14) 0.0207(13) 0.0240(13) 0.0009(11) 0.0163(11) -0.0045(10)
C5 0.0426(16) 0.0229(14) 0.0307(15) 0.0045(12) 0.0194(13) 0.0006(11)
C6 0.0351(14) 0.0239(13) 0.0242(13) 0.0026(11) 0.0178(11) -0.0036(11)
C7 0.0283(13) 0.0236(13) 0.0270(13) 0.0059(11) 0.0160(11) -0.0023(11)
C8 0.0297(14) 0.0266(14) 0.0378(16) 0.0110(12) 0.0133(12) 0.0027(12)
C9 0.0355(15) 0.0301(15) 0.0398(17) 0.0049(13) 0.0257(14) -0.0042(13)
C10 0.0245(13) 0.0223(13) 0.0236(13) 0.0035(10) 0.0120(11) 0.0016(10)
C11 0.0220(12) 0.0186(12) 0.0256(13) 0.0017(10) 0.0109(10) 0.0015(10)
C12 0.0234(12) 0.0236(13) 0.0310(14) -0.0008(10) 0.0132(11) -0.0038(11)
C13 0.0202(11) 0.0173(12) 0.0238(12) 0.0044(10) 0.0086(10) -0.0011(10)
C14 0.0276(13) 0.0204(13) 0.0328(15) 0.0070(11) 0.0133(11) 0.0031(11)
C15 0.0182(11) 0.0229(13) 0.0269(13) 0.0046(10) 0.0095(10) 0.0012(11)
C16 0.0193(11) 0.0233(13) 0.0221(12) 0.0036(10) 0.0095(10) -0.0008(10)
C17 0.0262(13) 0.0264(13) 0.0214(13) 0.0030(11) 0.0101(11) -0.0020(11)
C18 0.0218(12) 0.0296(14) 0.0344(15) 0.0043(11) 0.0153(11) 0.0024(12)

loop_
_atom_type_symbol
_atom_type_description
_atom_type_scat_dispersion_real
_atom_type_scat_dispersion_imag
_atom_type_scat_source
C C 0.0181 0.0091 'International Tables Vol C Tables 4.2.6.8 and 6.1.1.4'
H H 0.0000 0.0000 'International Tables Vol C Tables 4.2.6.8 and 6.1.1.4'
N N 0.0311 0.0180 'International Tables Vol C Tables 4.2.6.8 and 6.1.1.4'
O O 0.0492 0.0322 'International Tables Vol C Tables 4.2.6.8 and 6.1.1.4'
Cd Cd 0.1185 4.6533 'International Tables Vol C Tables 4.2.6.8 and 6.1.1.4'

loop_
_geom_angle_atom_site_label_1
_geom_angle_atom_site_label_2
_geom_angle_atom_site_label_3
_geom_angle
N3 Cd N1 158.83(8)
N3 Cd N2 88.35(8)
N1 Cd N2 78.23(7)
N3 Cd N4 79.08(7)
N1 Cd N4 86.67(7)
N2 Cd N4 98.30(7)
N3 Cd O2 86.96(7)
N1 Cd O2 112.22(7)
N2 Cd O2 153.62(7)
N4 Cd O2 106.24(7)
N3 Cd O1 115.22(7)
N1 Cd O1 84.61(7)
N2 Cd O1 106.96(7)
N4 Cd O1 150.90(7)
O2 Cd O1 52.80(7)
N5 O1 Cd 93.68(14)
N5 O2 Cd 96.09(15)
C1 N1 C16 116.76(19)
C1 N1 Cd 106.29(15)
C16 N1 Cd 113.69(15)
C1 N1 H1n 106.5
C16 N1 H1n 106.5
Cd N1 H1n 106.5
C2 N2 C4 117.3(2)
C2 N2 Cd 107.09(15)
C4 N2 Cd 114.53(16)
C2 N2 H2n 105.6
C4 N2 H2n 105.6
Cd N2 H2n 105.6
C10 N3 C7 116.0(2)
C10 N3 Cd 105.24(15)
C7 N3 Cd 115.00(16)
C10 N3 H3n 106.7
C7 N3 H3n 106.7
Cd N3 H3n 106.7
C11 N4 C13 116.2(2)
C11 N4 Cd 106.12(14)
C13 N4 Cd 116.95(15)
C11 N4 H4n 105.5
C13 N4 H4n 105.5
Cd N4 H4n 105.5
O3 N5 O1 121.7(2)
O3 N5 O2 120.8(2)
O1 N5 O2 117.4(2)
O6 N6 O5 122.6(3)
O6 N6 O4 121.7(3)
O5 N6 O4 115.8(3)
N1 C1 C2 110.2(2)
N1 C1 H1A 109.6
C2 C1 H1A 109.6
N1 C1 H1B 109.6
C2 C1 H1B 109.6
H1A C1 H1B 108.1
N2 C2 C3 113.4(2)
N2 C2 C1 108.3(2)
C3 C2 C1 110.5(2)
N2 C2 H2A 108.1
C3 C2 H2A 108.1
C1 C2 H2A 108.1
C2 C3 H3A 109.5
C2 C3 H3B 109.5
H3A C3 H3B 109.5
C2 C3 H3C 109.5
H3A C3 H3C 109.5
H3B C3 H3C 109.5
N2 C4 C5 110.7(2)
N2 C4 C6 109.7(2)
C5 C4 C6 117.3(2)
N2 C4 H4A 106.2
C5 C4 H4A 106.2
C6 C4 H4A 106.2
C4 C5 H5A 109.5
C4 C5 H5B 109.5
H5A C5 H5B 109.5
C4 C5 H5C 109.5
H5A C5 H5C 109.5
H5B C5 H5C 109.5
C4 C6 C7 124.7(2)
C4 C6 H6A 106.2
C7 C6 H6A 106.2
C4 C6 H6B 106.2
C7 C6 H6B 106.2
H6A C6 H6B 106.4
N3 C7 C8 105.2(2)
N3 C7 C9 110.3(2)
C8 C7 C9 108.6(2)
N3 C7 C6 113.2(2)
C8 C7 C6 113.0(2)
C9 C7 C6 106.6(2)
C7 C8 H8A 109.5
C7 C8 H8B 109.5
H8A C8 H8B 109.5
C7 C8 H8C 109.5
H8A C8 H8C 109.5
H8B C8 H8C 109.5
C7 C9 H9A 109.5
C7 C9 H9B 109.5
H9A C9 H9B 109.5
C7 C9 H9C 109.5
H9A C9 H9C 109.5
H9B C9 H9C 109.5
N3 C10 C11 111.7(2)
N3 C10 H10A 109.3
C11 C10 H10A 109.3
N3 C10 H10B 109.3
C11 C10 H10B 109.3
H10A C10 H10B 107.9
N4 C11 C12 112.0(2)
N4 C11 C10 107.4(2)
C12 C11 C10 112.6(2)
N4 C11 H11 108.2
C12 C11 H11 108.2
C10 C11 H11 108.2
C11 C12 H12A 109.5
C11 C12 H12B 109.5
H12A C12 H12B 109.5
C11 C12 H12C 109.5
H12A C12 H12C 109.5
H12B C12 H12C 109.5
N4 C13 C14 111.9(2)
N4 C13 C15 110.8(2)
C14 C13 C15 108.8(2)
N4 C13 H13 108.4
C14 C13 H13 108.4
C15 C13 H13 108.4
C13 C14 H14A 109.5
C13 C14 H14B 109.5
H14A C14 H14B 109.5
C13 C14 H14C 109.5
H14A C14 H14C 109.5
H14B C14 H14C 109.5
C13 C15 C16 121.5(2)
C13 C15 H15A 106.9
C16 C15 H15A 106.9
C13 C15 H15B 106.9
C16 C15 H15B 106.9
H15A C15 H15B 106.7
N1 C16 C17 106.0(2)
N1 C16 C18 109.8(2)
C17 C16 C18 108.8(2)
N1 C16 C15 112.7(2)
C17 C16 C15 110.9(2)
C18 C16 C15 108.6(2)
C16 C17 H17A 109.5
C16 C17 H17B 109.5
H17A C17 H17B 109.5
C16 C17 H17C 109.5
H17A C17 H17C 109.5
H17B C17 H17C 109.5
C16 C18 H18A 109.5
C16 C18 H18B 109.5
H18A C18 H18B 109.5
C16 C18 H18C 109.5
H18A C18 H18C 109.5
H18B C18 H18C 109.5

loop_
_geom_bond_atom_site_label_1
_geom_bond_atom_site_label_2
_geom_bond_distance
_geom_bond_publ_flag
Cd O1 2.4562(19) y
Cd O2 2.404(2) y
Cd N1 2.306(2) y
Cd N2 2.307(2) y
Cd N3 2.303(2) y
Cd N4 2.312(2) y
O1 N5 1.263(3) ?
O2 N5 1.266(3) ?
O3 N5 1.234(3) ?
O4 N6 1.269(4) ?
O5 N6 1.253(3) ?
O6 N6 1.198(4) ?
O1w H1w 0.850(10) ?
N1 C1 1.483(3) ?
N1 C16 1.500(3) ?
N1 H1n 0.8800 ?
N2 C2 1.489(3) ?
N2 C4 1.495(3) ?
N2 H2n 0.8800 ?
N3 C10 1.485(3) ?
N3 C7 1.511(3) ?
N3 H3n 0.8800 ?
N4 C11 1.494(3) ?
N4 C13 1.496(3) ?
N4 H4n 0.8800 ?
C1 C2 1.531(4) ?
C1 H1A 0.9900 ?
C1 H1B 0.9900 ?
C2 C3 1.525(4) ?
C2 H2A 1.0000 ?
C3 H3A 0.9800 ?
C3 H3B 0.9800 ?
C3 H3C 0.9800 ?
C4 C5 1.519(4) ?
C4 C6 1.540(4) ?
C4 H4A 1.0000 ?
C5 H5A 0.9800 ?
C5 H5B 0.9800 ?
C5 H5C 0.9800 ?
C6 C7 1.550(4) ?
C6 H6A 0.9900 ?
C6 H6B 0.9900 ?
C7 C8 1.527(4) ?
C7 C9 1.542(4) ?
C8 H8A 0.9800 ?
C8 H8B 0.9800 ?
C8 H8C 0.9800 ?
C9 H9A 0.9800 ?
C9 H9B 0.9800 ?
C9 H9C 0.9800 ?
C10 C11 1.537(3) ?
C10 H10A 0.9900 ?
C10 H10B 0.9900 ?
C11 C12 1.523(4) ?
C11 H11 1.0000 ?
C12 H12A 0.9800 ?
C12 H12B 0.9800 ?
C12 H12C 0.9800 ?
C13 C14 1.534(3) ?
C13 C15 1.535(3) ?
C13 H13 1.0000 ?
C14 H14A 0.9800 ?
C14 H14B 0.9800 ?
C14 H14C 0.9800 ?
C15 C16 1.542(4) ?
C15 H15A 0.9900 ?
C15 H15B 0.9900 ?
C16 C17 1.526(4) ?
C16 C18 1.539(3) ?
C17 H17A 0.9800 ?
C17 H17B 0.9800 ?
C17 H17C 0.9800 ?
C18 H18A 0.9800 ?
C18 H18B 0.9800 ?
C18 H18C 0.9800 ?

loop_
_geom_hbond_atom_site_label_D
_geom_hbond_atom_site_label_H
_geom_hbond_atom_site_label_A
_geom_hbond_site_symmetry_A
_geom_hbond_distance_DH
_geom_hbond_distance_HA
_geom_hbond_distance_DA
_geom_hbond_angle_DHA
O1w H1w O5 . 0.850(10) 2.04(2) 2.836(3) 156(5)
N1 H1n O1 7_566 0.88 2.42 3.242(3) 155
N2 H2n O4 . 0.88 2.30 3.133(4) 157
N4 H4n O5 . 0.88 2.11 2.991(3) 175
C5 H5B O6 4_556 0.98 2.58 3.539(5) 168
C11 H11 O4 4_546 1.00 2.44 3.358(3) 152
C9 H9B O1w 3_455 0.98 2.51 3.451(4) 162

loop_
_geom_torsion_atom_site_label_1
_geom_torsion_atom_site_label_2
_geom_torsion_atom_site_label_3
_geom_torsion_atom_site_label_4
_geom_torsion
N3 Cd O1 N5 -65.15(15)
N1 Cd O1 N5 122.59(14)
N2 Cd O1 N5 -161.48(13)
N4 Cd O1 N5 49.4(2)
O2 Cd O1 N5 -0.68(12)
N3 Cd O2 N5 125.85(15)
N1 Cd O2 N5 -63.37(16)
N2 Cd O2 N5 45.8(2)
N4 Cd O2 N5 -156.45(14)
O1 Cd O2 N5 0.68(12)
N3 Cd N1 C1 -36.2(3)
N2 Cd N1 C1 15.51(15)
N4 Cd N1 C1 -83.68(16)
O2 Cd N1 C1 170.12(15)
O1 Cd N1 C1 124.11(16)
N3 Cd N1 C16 93.6(2)
N2 Cd N1 C16 145.33(17)
N4 Cd N1 C16 46.13(16)
O2 Cd N1 C16 -60.06(17)
O1 Cd N1 C16 -106.07(16)
N3 Cd N2 C2 179.50(17)
N1 Cd N2 C2 15.96(16)
N4 Cd N2 C2 100.78(16)
O2 Cd N2 C2 -100.7(2)
O1 Cd N2 C2 -64.60(17)
N3 Cd N2 C4 -48.61(17)
N1 Cd N2 C4 147.85(18)
N4 Cd N2 C4 -127.33(17)
O2 Cd N2 C4 31.1(3)
O1 Cd N2 C4 67.29(17)
N1 Cd N3 C10 -35.0(3)
N2 Cd N3 C10 -85.27(16)
N4 Cd N3 C10 13.51(16)
O2 Cd N3 C10 120.70(16)
O1 Cd N3 C10 166.73(15)
N1 Cd N3 C7 93.9(3)
N2 Cd N3 C7 43.65(17)
N4 Cd N3 C7 142.43(18)
O2 Cd N3 C7 -110.38(17)
O1 Cd N3 C7 -64.35(18)
N3 Cd N4 C11 18.04(15)
N1 Cd N4 C11 -177.69(16)
N2 Cd N4 C11 104.73(16)
O2 Cd N4 C11 -65.50(16)
O1 Cd N4 C11 -105.02(18)
N3 Cd N4 C13 149.51(18)
N1 Cd N4 C13 -46.22(17)
N2 Cd N4 C13 -123.81(17)
O2 Cd N4 C13 65.97(18)
O1 Cd N4 C13 26.4(3)
Cd O1 N5 O3 -177.3(2)
Cd O1 N5 O2 1.2(2)
Cd O2 N5 O3 177.29(19)
Cd O2 N5 O1 -1.2(2)
C16 N1 C1 C2 -173.3(2)
Cd N1 C1 C2 -45.3(2)
C4 N2 C2 C3 61.9(3)
Cd N2 C2 C3 -167.8(2)
C4 N2 C2 C1 -175.0(2)
Cd N2 C2 C1 -44.7(2)
N1 C1 C2 N2 63.1(3)
N1 C1 C2 C3 -172.0(2)
C2 N2 C4 C5 57.1(3)
Cd N2 C4 C5 -69.7(2)
C2 N2 C4 C6 -171.9(2)
Cd N2 C4 C6 61.3(2)
N2 C4 C6 C7 -69.3(3)
C5 C4 C6 C7 58.0(4)
C10 N3 C7 C8 -166.0(2)
Cd N3 C7 C8 70.6(2)
C10 N3 C7 C9 -49.2(3)
Cd N3 C7 C9 -172.55(18)
C10 N3 C7 C6 70.1(3)
Cd N3 C7 C6 -53.3(3)
C4 C6 C7 N3 65.4(3)
C4 C6 C7 C8 -54.0(3)
C4 C6 C7 C9 -173.2(2)
C7 N3 C10 C11 -172.6(2)
Cd N3 C10 C11 -44.3(2)
C13 N4 C11 C12 -53.8(3)
Cd N4 C11 C12 78.1(2)
C13 N4 C11 C10 -178.0(2)
Cd N4 C11 C10 -46.1(2)
N3 C10 C11 N4 64.2(3)
N3 C10 C11 C12 -59.6(3)
C11 N4 C13 C14 -53.7(3)
Cd N4 C13 C14 179.69(16)
C11 N4 C13 C15 -175.2(2)
Cd N4 C13 C15 58.1(2)
N4 C13 C15 C16 -67.4(3)
C14 C13 C15 C16 169.3(2)
C1 N1 C16 C17 -175.4(2)
Cd N1 C16 C17 60.3(2)
C1 N1 C16 C18 -58.0(3)
Cd N1 C16 C18 177.63(16)
C1 N1 C16 C15 63.1(3)
Cd N1 C16 C15 -61.2(2)
C13 C15 C16 N1 70.9(3)
C13 C15 C16 C17 -47.8(3)
C13 C15 C16 C18 -167.3(2)
